data_4026728
loop_
_publ_author_name
'Brendan Kelly'
'Daniel H. O'Donovan'
'John O'Brien'
'Thomas McCabe'
'Fernando Blanco'
'Isabel Rozas'

_publ_section_title
;
 Pyridin-2-yl Guanidine Derivatives: Conformational Control Induced by
 Intramolecular Hydrogen-Bonding Interactions
;
_journal_name_full 'Journal of Organic Chemistry'
_journal_page_first 9216
_journal_page_last 9227
_journal_paper_doi 10.1021/jo200954c
_journal_volume 76
_journal_year 2011
_chemical_formula_sum 'C112 H176 Cl16 N64'
_chemical_formula_weight 2986.37
_chemical_name_systematic
; 
 ? 
;
_space_group_IT_number 15
_symmetry_cell_setting monoclinic
_symmetry_space_group_name_Hall '-C 2yc'
_symmetry_space_group_name_H-M 'C 1 2/c 1'
_atom_sites_solution_hydrogens geom
_atom_sites_solution_primary direct
_atom_sites_solution_secondary difmap
_audit_creation_method SHELXL-97
_cell_angle_alpha 90.00
_cell_angle_beta 116.07(3)
_cell_angle_gamma 90.00
_cell_formula_units_Z 1
_cell_length_a 12.516(3)
_cell_length_b 24.947(5)
_cell_length_c 12.942(3)
_cell_measurement_temperature 293(2)
_cell_volume 3629.8(17)
_computing_cell_refinement Crystalclear
_computing_data_collection Crystalclear
_computing_data_reduction Crystalclear
_computing_molecular_graphics Shelxtl
_computing_publication_material 'Shelxtl and Mercury'
_computing_structure_refinement 'SHELXL-97 (Sheldrick, 1997)'
_computing_structure_solution 'SHELXS-97 (Sheldrick, 1990)'
_diffrn_ambient_temperature 293(2)
_diffrn_measured_fraction_theta_full 0.997
_diffrn_measured_fraction_theta_max 0.997
_diffrn_measurement_device_type 'Rigaku Saturn 724'
_diffrn_measurement_method 'omega and phi scans'
_diffrn_radiation_monochromator graphite
_diffrn_radiation_source 'fine-focus sealed tube'
_diffrn_radiation_type MoK\a
_diffrn_radiation_wavelength 0.71073
_diffrn_reflns_av_R_equivalents 0.0445
_diffrn_reflns_av_sigmaI/netI 0.0379
_diffrn_reflns_limit_h_max 14
_diffrn_reflns_limit_h_min -14
_diffrn_reflns_limit_k_max 29
_diffrn_reflns_limit_k_min -21
_diffrn_reflns_limit_l_max 15
_diffrn_reflns_limit_l_min -13
_diffrn_reflns_number 14382
_diffrn_reflns_theta_full 25.00
_diffrn_reflns_theta_max 25.00
_diffrn_reflns_theta_min 3.05
_exptl_absorpt_coefficient_mu 0.372
_exptl_absorpt_correction_T_max 1.0000
_exptl_absorpt_correction_T_min 0.7473
_exptl_absorpt_correction_type multi-scan
_exptl_absorpt_process_details Crystalclear
_exptl_crystal_colour colourless
_exptl_crystal_density_diffrn 1.366
_exptl_crystal_description prism
_exptl_crystal_F_000 1568
_exptl_crystal_size_max 0.6
_exptl_crystal_size_mid 0.3
_exptl_crystal_size_min 0.2
_refine_diff_density_max 0.208
_refine_diff_density_min -0.245
_refine_diff_density_rms 0.050
_refine_ls_extinction_method none
_refine_ls_goodness_of_fit_ref 1.144
_refine_ls_hydrogen_treatment constr
_refine_ls_matrix_type full
_refine_ls_number_parameters 219
_refine_ls_number_reflns 3194
_refine_ls_number_restraints 0
_refine_ls_restrained_S_all 1.144
_refine_ls_R_factor_all 0.0450
_refine_ls_R_factor_gt 0.0399
_refine_ls_shift/su_max 0.066
_refine_ls_shift/su_mean 0.010
_refine_ls_structure_factor_coef Fsqd
_refine_ls_weighting_details 'calc w=1/[\s^2^(Fo^2^)+(0.0449P)^2^+1.3741P] where P=(Fo^2^+2Fc^2^)/3'
_refine_ls_weighting_scheme calc
_refine_ls_wR_factor_gt 0.0980
_refine_ls_wR_factor_ref 0.1015
_reflns_number_gt 2966
_reflns_number_total 3194
_reflns_threshold_expression >2sigma(I)
_cod_data_source_file jo200954c_si_003.cif
_cod_data_source_block shelxl
_cod_original_cell_volume 3629.8(14)
_cod_database_code 4026728

loop_
_symmetry_equiv_pos_as_xyz
'x, y, z'
'-x, y, -z+1/2'
'x+1/2, y+1/2, z'
'-x+1/2, y+1/2, -z+1/2'
'-x, -y, -z'
'x, -y, z-1/2'
'-x+1/2, -y+1/2, -z'
'x+1/2, -y+1/2, z-1/2'

loop_
_atom_site_label
_atom_site_type_symbol
_atom_site_fract_x
_atom_site_fract_y
_atom_site_fract_z
_atom_site_U_iso_or_equiv
_atom_site_adp_type
_atom_site_occupancy
_atom_site_symmetry_multiplicity
_atom_site_calc_flag
_atom_site_refinement_flags
N1 N 0.38171(14) 0.21727(6) -0.04356(14) 0.0204(4) Uani 1 1 d .
H1 H 0.3521 0.2245 -0.1158 0.024 Uiso 1 1 calc R
N2 N 0.54768(15) 0.22800(7) 0.13149(14) 0.0250(4) Uani 1 1 d .
H2A H 0.6199 0.2386 0.1698 0.030 Uiso 1 1 calc R
H2B H 0.5099 0.2142 0.1668 0.030 Uiso 1 1 calc R
N3 N 0.55243(16) 0.25410(7) -0.03626(15) 0.0267(4) Uani 1 1 d .
H3A H 0.6247 0.2648 0.0017 0.032 Uiso 1 1 calc R
H3B H 0.5175 0.2572 -0.1099 0.032 Uiso 1 1 calc R
N10 N 0.33983(15) 0.18365(6) 0.10495(14) 0.0211(4) Uani 1 1 d .
C8 C 0.26330(18) 0.15863(8) 0.13543(18) 0.0234(5) Uani 1 1 d .
H8 H 0.2872 0.1531 0.2135 0.028 Uiso 1 1 calc R
C9 C 0.15126(18) 0.14036(8) 0.05986(18) 0.0230(5) Uani 1 1 d .
C10 C 0.11921(18) 0.14834(8) -0.05668(18) 0.0245(5) Uani 1 1 d .
H10 H 0.0456 0.1365 -0.1115 0.029 Uiso 1 1 calc R
C12 C 0.30519(17) 0.19084(7) -0.00743(17) 0.0191(4) Uani 1 1 d .
C13 C 0.07088(19) 0.11362(9) 0.1028(2) 0.0306(5) Uani 1 1 d .
H13A H -0.0043 0.1059 0.0389 0.046 Uiso 1 1 calc R
H13B H 0.0588 0.1370 0.1555 0.046 Uiso 1 1 calc R
H13C H 0.1068 0.0809 0.1413 0.046 Uiso 1 1 calc R
C16 C 0.49486(18) 0.23289(7) 0.01884(18) 0.0203(5) Uani 1 1 d .
C18 C 0.19545(18) 0.17358(8) -0.09106(18) 0.0237(5) Uani 1 1 d .
H18 H 0.1743 0.1791 -0.1687 0.028 Uiso 1 1 calc R
N5 N 0.33046(15) 0.01077(7) 1.12206(15) 0.0273(4) Uani 1 1 d .
H5A H 0.3014 -0.0053 1.1628 0.033 Uiso 1 1 calc R
H5B H 0.4041 0.0201 1.1527 0.033 Uiso 1 1 calc R
N6 N 0.14857(15) 0.00670(7) 0.96566(15) 0.0278(4) Uani 1 1 d .
H6A H 0.1196 -0.0094 1.0065 0.033 Uiso 1 1 calc R
H6B H 0.1039 0.0134 0.8943 0.033 Uiso 1 1 calc R
N7 N 0.30333(15) 0.04643(7) 0.94622(14) 0.0234(4) Uani 1 1 d .
H7 H 0.2521 0.0514 0.8760 0.028 Uiso 1 1 calc R
N11 N 0.50470(15) 0.05542(6) 1.07805(15) 0.0233(4) Uani 1 1 d .
C2 C 0.61331(19) 0.07451(8) 1.10022(18) 0.0261(5) Uani 1 1 d .
H2 H 0.6752 0.0669 1.1719 0.031 Uiso 1 1 calc R
C3 C 0.64006(19) 0.10459(8) 1.02486(19) 0.0252(5) Uani 1 1 d .
C4 C 0.54630(19) 0.11477(8) 0.91754(19) 0.0271(5) Uani 1 1 d .
H4 H 0.5594 0.1347 0.8634 0.033 Uiso 1 1 calc R
C6 C 0.41802(18) 0.06598(8) 0.97472(17) 0.0220(5) Uani 1 1 d .
C14 C 0.7634(2) 0.12529(9) 1.0573(2) 0.0359(6) Uani 1 1 d .
H14A H 0.7703 0.1611 1.0865 0.054 Uiso 1 1 calc R
H14B H 0.7785 0.1253 0.9907 0.054 Uiso 1 1 calc R
H14C H 0.8203 0.1026 1.1154 0.054 Uiso 1 1 calc R
C15 C 0.26218(18) 0.02113(8) 1.01278(18) 0.0235(5) Uani 1 1 d .
C17 C 0.43427(19) 0.09546(8) 0.89129(18) 0.0258(5) Uani 1 1 d .
H17 H 0.3711 0.1019 0.8198 0.031 Uiso 1 1 calc R
Cl1 Cl 0.18618(5) 0.26877(2) 0.30326(4) 0.03032(17) Uani 1 1 d .
Cl2 Cl 0.12929(5) 0.04360(2) 0.68793(4) 0.03251(18) Uani 1 1 d .

loop_
_atom_site_aniso_label
_atom_site_aniso_U_11
_atom_site_aniso_U_22
_atom_site_aniso_U_33
_atom_site_aniso_U_23
_atom_site_aniso_U_13
_atom_site_aniso_U_12
N1 0.0204(9) 0.0251(9) 0.0142(8) 0.0026(7) 0.0063(7) 0.0002(7)
N2 0.0183(9) 0.0382(11) 0.0177(9) 0.0029(8) 0.0070(8) -0.0044(8)
N3 0.0244(9) 0.0360(10) 0.0210(10) 0.0030(8) 0.0110(8) -0.0017(8)
N10 0.0216(9) 0.0225(9) 0.0206(9) 0.0005(7) 0.0104(8) -0.0013(7)
C8 0.0263(11) 0.0240(11) 0.0216(11) 0.0005(9) 0.0122(9) -0.0024(9)
C9 0.0225(10) 0.0184(10) 0.0303(12) -0.0002(9) 0.0137(9) 0.0026(9)
C10 0.0188(10) 0.0227(11) 0.0265(11) -0.0023(9) 0.0050(9) -0.0016(9)
C12 0.0200(10) 0.0159(10) 0.0212(10) -0.0001(8) 0.0089(9) 0.0034(8)
C13 0.0268(12) 0.0322(13) 0.0349(13) -0.0001(10) 0.0154(10) -0.0059(10)
C16 0.0208(10) 0.0188(10) 0.0231(11) 0.0007(8) 0.0113(9) 0.0032(8)
C18 0.0234(11) 0.0242(11) 0.0194(10) -0.0010(9) 0.0057(9) -0.0004(9)
N5 0.0220(9) 0.0360(11) 0.0197(9) 0.0027(8) 0.0053(8) -0.0034(8)
N6 0.0213(9) 0.0336(10) 0.0243(10) 0.0012(8) 0.0062(8) -0.0015(8)
N7 0.0213(9) 0.0283(10) 0.0159(9) 0.0017(7) 0.0038(7) 0.0013(7)
N11 0.0223(9) 0.0229(9) 0.0219(9) -0.0013(7) 0.0072(8) 0.0018(7)
C2 0.0235(11) 0.0247(11) 0.0247(11) -0.0024(9) 0.0055(9) 0.0009(9)
C3 0.0266(11) 0.0214(11) 0.0289(12) -0.0057(9) 0.0133(10) 0.0007(9)
C4 0.0331(12) 0.0240(11) 0.0283(12) -0.0009(9) 0.0171(10) 0.0042(10)
C6 0.0233(11) 0.0195(10) 0.0218(11) -0.0039(8) 0.0087(9) 0.0040(8)
C14 0.0317(13) 0.0365(13) 0.0416(14) -0.0021(11) 0.0180(11) -0.0048(11)
C15 0.0244(11) 0.0207(10) 0.0230(11) -0.0029(9) 0.0082(9) 0.0038(9)
C17 0.0272(11) 0.0285(12) 0.0190(11) 0.0001(9) 0.0077(9) 0.0042(9)
Cl1 0.0220(3) 0.0510(4) 0.0189(3) 0.0034(2) 0.0098(2) 0.0047(2)
Cl2 0.0227(3) 0.0486(4) 0.0213(3) -0.0038(2) 0.0052(2) 0.0029(2)

loop_
_atom_type_symbol
_atom_type_description
_atom_type_scat_dispersion_real
_atom_type_scat_dispersion_imag
_atom_type_scat_source
C C 0.0033 0.0016 'International Tables Vol C Tables 4.2.6.8 and 6.1.1.4'
H H 0.0000 0.0000 'International Tables Vol C Tables 4.2.6.8 and 6.1.1.4'
Cl Cl 0.1484 0.1585 'International Tables Vol C Tables 4.2.6.8 and 6.1.1.4'
N N 0.0061 0.0033 'International Tables Vol C Tables 4.2.6.8 and 6.1.1.4'

loop_
_geom_angle_atom_site_label_1
_geom_angle_atom_site_label_2
_geom_angle_atom_site_label_3
_geom_angle
C16 N1 C12 129.08(17)
C16 N1 H1 115.5
C12 N1 H1 115.5
C16 N2 H2A 120.0
C16 N2 H2B 120.0
H2A N2 H2B 120.0
C16 N3 H3A 120.0
C16 N3 H3B 120.0
H3A N3 H3B 120.0
C12 N10 C8 116.85(18)
N10 C8 C9 125.26(19)
N10 C8 H8 117.4
C9 C8 H8 117.4
C8 C9 C10 115.90(19)
C8 C9 C13 121.26(19)
C10 C9 C13 122.84(19)
C18 C10 C9 120.43(19)
C18 C10 H10 119.8
C9 C10 H10 119.8
N10 C12 C18 122.88(19)
N10 C12 N1 118.98(17)
C18 C12 N1 118.15(18)
C9 C13 H13A 109.5
C9 C13 H13B 109.5
H13A C13 H13B 109.5
C9 C13 H13C 109.5
H13A C13 H13C 109.5
H13B C13 H13C 109.5
N2 C16 N3 120.38(19)
N2 C16 N1 121.53(19)
N3 C16 N1 118.09(18)
C10 C18 C12 118.67(19)
C10 C18 H18 120.7
C12 C18 H18 120.7
C15 N5 H5A 120.0
C15 N5 H5B 120.0
H5A N5 H5B 120.0
C15 N6 H6A 120.0
C15 N6 H6B 120.0
H6A N6 H6B 120.0
C15 N7 C6 129.23(18)
C15 N7 H7 115.4
C6 N7 H7 115.4
C6 N11 C2 116.51(19)
N11 C2 C3 125.2(2)
N11 C2 H2 117.4
C3 C2 H2 117.4
C2 C3 C4 116.3(2)
C2 C3 C14 121.8(2)
C4 C3 C14 121.9(2)
C17 C4 C3 120.2(2)
C17 C4 H4 119.9
C3 C4 H4 119.9
N11 C6 C17 123.6(2)
N11 C6 N7 119.02(19)
C17 C6 N7 117.43(18)
C3 C14 H14A 109.5
C3 C14 H14B 109.5
H14A C14 H14B 109.5
C3 C14 H14C 109.5
H14A C14 H14C 109.5
H14B C14 H14C 109.5
N5 C15 N6 119.9(2)
N5 C15 N7 122.10(19)
N6 C15 N7 117.99(19)
C4 C17 C6 118.2(2)
C4 C17 H17 120.9
C6 C17 H17 120.9

loop_
_geom_bond_atom_site_label_1
_geom_bond_atom_site_label_2
_geom_bond_distance
N1 C16 1.343(3)
N1 C12 1.401(3)
N1 H1 0.8600
N2 C16 1.315(3)
N2 H2A 0.8600
N2 H2B 0.8600
N3 C16 1.326(3)
N3 H3A 0.8600
N3 H3B 0.8600
N10 C12 1.335(3)
N10 C8 1.340(3)
C8 C9 1.388(3)
C8 H8 0.9300
C9 C10 1.394(3)
C9 C13 1.502(3)
C10 C18 1.370(3)
C10 H10 0.9300
C12 C18 1.392(3)
C13 H13A 0.9600
C13 H13B 0.9600
C13 H13C 0.9600
C18 H18 0.9300
N5 C15 1.317(3)
N5 H5A 0.8600
N5 H5B 0.8600
N6 C15 1.327(3)
N6 H6A 0.8600
N6 H6B 0.8600
N7 C15 1.340(3)
N7 C6 1.403(3)
N7 H7 0.8600
N11 C6 1.326(3)
N11 C2 1.347(3)
C2 C3 1.383(3)
C2 H2 0.9300
C3 C4 1.392(3)
C3 C14 1.503(3)
C4 C17 1.376(3)
C4 H4 0.9300
C6 C17 1.393(3)
C14 H14A 0.9600
C14 H14B 0.9600
C14 H14C 0.9600
C17 H17 0.9300

loop_
_geom_torsion_atom_site_label_1
_geom_torsion_atom_site_label_2
_geom_torsion_atom_site_label_3
_geom_torsion_atom_site_label_4
_geom_torsion
C12 N10 C8 C9 -0.8(3)
N10 C8 C9 C10 1.3(3)
N10 C8 C9 C13 -178.82(19)
C8 C9 C10 C18 -0.9(3)
C13 C9 C10 C18 179.19(19)
C8 N10 C12 C18 -0.1(3)
C8 N10 C12 N1 179.41(16)
C16 N1 C12 N10 7.5(3)
C16 N1 C12 C18 -173.00(19)
C12 N1 C16 N2 -5.3(3)
C12 N1 C16 N3 175.34(18)
C9 C10 C18 C12 0.2(3)
N10 C12 C18 C10 0.4(3)
N1 C12 C18 C10 -179.12(17)
C6 N11 C2 C3 1.1(3)
N11 C2 C3 C4 -1.0(3)
N11 C2 C3 C14 178.8(2)
C2 C3 C4 C17 0.3(3)
C14 C3 C4 C17 -179.5(2)
C2 N11 C6 C17 -0.5(3)
C2 N11 C6 N7 179.09(17)
C15 N7 C6 N11 6.4(3)
C15 N7 C6 C17 -174.01(19)
C6 N7 C15 N5 0.0(3)
C6 N7 C15 N6 179.53(19)
C3 C4 C17 C6 0.3(3)
N11 C6 C17 C4 -0.1(3)
N7 C6 C17 C4 -179.74(18)
